data_7716450
loop_
_publ_author_name
'Krieft, Jonas'
'Neumann, Beate'
'Stammler, Hans-Georg'
'Mitzel, Norbert W.'

_publ_section_title
;
 Oxidation-dependent Lewis acidity in chalcogen adducts of Sb/P frustrated
 Lewis pairs.
;
_journal_issue 28
_journal_name_full 'Dalton transactions (Cambridge, England : 2003)'
_journal_page_first 11762
_journal_page_last 11768
_journal_paper_doi 10.1039/d4dt01591f
_journal_volume 53
_journal_year 2024
_chemical_formula_moiety 'C13 H20 F10 P Sb Te'
_chemical_formula_sum 'C13 H20 F10 P Sb Te'
_chemical_formula_weight 646.61
_space_group_crystal_system triclinic
_space_group_IT_number 2
_space_group_name_Hall '-P 1'
_space_group_name_H-M_alt 'P -1'
_atom_sites_solution_hydrogens geom
_atom_sites_solution_primary dual
_audit_creation_date 2021-09-22
_audit_creation_method
;
Olex2 1.3-ac4
(compiled 2019.04.23 svn.r3594 for Rigaku Oxford Diffraction, GUI svn.r5739)
;
_audit_update_record
;
2024-04-23 deposited with the CCDC.	2024-06-24 downloaded from the CCDC.
;
_cell_angle_alpha 93.533(2)
_cell_angle_beta 106.833(2)
_cell_angle_gamma 110.076(2)
_cell_formula_units_Z 2
_cell_length_a 8.5637(2)
_cell_length_b 11.6657(3)
_cell_length_c 11.7952(3)
_cell_measurement_reflns_used 18009
_cell_measurement_temperature 100.01(10)
_cell_measurement_theta_max 31.8560
_cell_measurement_theta_min 2.3760
_cell_volume 1042.21(5)
_computing_cell_refinement 'CrysAlisPro 1.171.41.105a (Rigaku OD, 2021)'
_computing_data_collection 'CrysAlisPro 1.171.41.105a (Rigaku OD, 2021)'
_computing_data_reduction 'CrysAlisPro 1.171.41.105a (Rigaku OD, 2021)'
_computing_molecular_graphics 'Olex2 (Dolomanov et al., 2009)'
_computing_publication_material 'Olex2 (Dolomanov et al., 2009)'
_computing_structure_refinement 'ShelXL (Sheldrick, 2015)'
_computing_structure_solution 'ShelXT (Sheldrick, 2015)'
_diffrn_ambient_environment N~2~
_diffrn_ambient_temperature 100.01(10)
_diffrn_detector 'CCD plate'
_diffrn_detector_area_resol_mean 8.0951
_diffrn_detector_type Eos
_diffrn_measured_fraction_theta_full 1.000
_diffrn_measured_fraction_theta_max 0.936
_diffrn_measurement_details
;
List of Runs (angles in degrees, time in seconds):

  # Type    Start    End  Width  t~exp~   \w     \q     \k     \f   Frames
#--------------------------------------------------------------------------
  1  \w    -46.00  68.00   1.00    3.00    --   26.03 -19.00-180.00  114
  2  \w    -43.00  42.00   1.00    3.00    --   26.03 -57.00 -30.00   85
  3  \w    -10.00  67.00   1.00    3.00    --   26.03 -99.00-180.00   77
  4  \w     -4.00  42.00   1.00    3.00    --   26.03  77.00  60.00   46
  5  \w      8.00  98.00   1.00    3.00    --   26.03  38.00   0.00   90
  6  \w      7.00  95.00   1.00    3.00    --   26.03  57.00 120.00   88
  7  \w      6.00  92.00   1.00    3.00    --   26.03  57.00-150.00   86
  8  \w     -4.00  42.00   1.00    3.00    --   26.03  77.00 -60.00   46
  9  \w     28.00  76.00   1.00    3.00    --   26.03-114.00 -49.00   48
 10  \w     15.00  68.00   1.00    3.00    --   26.03 -99.00  60.00   53
 11  \w    -47.00  61.00   1.00    3.00    --   26.03 -19.00  30.00  108
 12  \w     35.00  74.00   1.00    3.00    --   26.03  38.00 -90.00   39
 13  \w    -42.00   7.00   1.00    3.00    --  -23.50 -77.00   0.00   49
 14  \w     -4.00  42.00   1.00    3.00    --   26.03  77.00-150.00   46
 15  \w    -47.00  99.00   1.00    3.00    --   26.03   0.00-180.00  146
 16  \w     39.00 102.00   1.00    3.00    --   26.03 178.00-150.00   63
 17  \w     41.00 101.00   1.00    3.00    --   26.03 177.00 178.00   60
;
_diffrn_measurement_device 'four-circle diffractometer'
_diffrn_measurement_device_type 'SuperNova, Single source at offset/far, Eos'
_diffrn_measurement_method '\w scans'
_diffrn_orient_matrix_type 'CrysAlisPro convention (1999,Acta A55,543-557)'
_diffrn_orient_matrix_UB_11 -0.0466245000
_diffrn_orient_matrix_UB_12 -0.0195517000
_diffrn_orient_matrix_UB_13 -0.0626337000
_diffrn_orient_matrix_UB_21 -0.0009385000
_diffrn_orient_matrix_UB_22 -0.0605555000
_diffrn_orient_matrix_UB_23 0.0045940000
_diffrn_orient_matrix_UB_31 -0.0810036000
_diffrn_orient_matrix_UB_32 -0.0167435000
_diffrn_orient_matrix_UB_33 0.0115732000
_diffrn_radiation_monochromator mirror
_diffrn_radiation_probe x-ray
_diffrn_radiation_type 'Mo K\a'
_diffrn_radiation_wavelength 0.71073
_diffrn_reflns_av_R_equivalents 0.0344
_diffrn_reflns_av_unetI/netI 0.0280
_diffrn_reflns_Laue_measured_fraction_full 1.000
_diffrn_reflns_Laue_measured_fraction_max 0.936
_diffrn_reflns_limit_h_max 12
_diffrn_reflns_limit_h_min -12
_diffrn_reflns_limit_k_max 17
_diffrn_reflns_limit_k_min -17
_diffrn_reflns_limit_l_max 17
_diffrn_reflns_limit_l_min -17
_diffrn_reflns_number 31255
_diffrn_reflns_point_group_measured_fraction_full 1.000
_diffrn_reflns_point_group_measured_fraction_max 0.936
_diffrn_reflns_theta_full 25.242
_diffrn_reflns_theta_max 32.130
_diffrn_reflns_theta_min 1.833
_diffrn_source 'micro-focus sealed X-ray tube'
_diffrn_source_type 'SuperNova (Mo) X-ray Source'
_exptl_absorpt_coefficient_mu 2.853
_exptl_absorpt_correction_T_max 1.000
_exptl_absorpt_correction_T_min 0.585
_exptl_absorpt_correction_type gaussian
_exptl_absorpt_process_details
;
CrysAlisPro 1.171.41.105a (Rigaku Oxford Diffraction, 2021)
Numerical absorption correction based on gaussian integration over
a multifaceted crystal model
Empirical absorption correction using spherical harmonics,
implemented in SCALE3 ABSPACK scaling algorithm.
;
_exptl_crystal_colour 'clear yellow'
_exptl_crystal_colour_lustre clear
_exptl_crystal_colour_primary colourless
_exptl_crystal_density_diffrn 2.060
_exptl_crystal_description irregular
_exptl_crystal_F_000 612
_exptl_crystal_size_max 0.19
_exptl_crystal_size_mid 0.16
_exptl_crystal_size_min 0.07
_refine_diff_density_max 0.733
_refine_diff_density_min -0.895
_refine_diff_density_rms 0.101
_refine_ls_extinction_method none
_refine_ls_goodness_of_fit_ref 1.036
_refine_ls_hydrogen_treatment constr
_refine_ls_matrix_type full
_refine_ls_number_parameters 241
_refine_ls_number_reflns 6853
_refine_ls_number_restraints 0
_refine_ls_restrained_S_all 1.036
_refine_ls_R_factor_all 0.0271
_refine_ls_R_factor_gt 0.0223
_refine_ls_shift/su_max 0.001
_refine_ls_shift/su_mean 0.000
_refine_ls_structure_factor_coef Fsqd
_refine_ls_weighting_details 'w=1/[\s^2^(Fo^2^)+(0.0168P)^2^+0.4465P] where P=(Fo^2^+2Fc^2^)/3'
_refine_ls_weighting_scheme calc
_refine_ls_wR_factor_gt 0.0455
_refine_ls_wR_factor_ref 0.0479
_reflns_Friedel_coverage 0.000
_reflns_number_gt 6075
_reflns_number_total 6853
_reflns_threshold_expression 'I > 2\s(I)'
_cod_data_source_file d4dt01591f2.cif
_cod_data_source_block 5
_cod_depositor_comments 'Adding full bibliography for 7716449--7716457.cif.'
_cod_original_cell_volume 1042.20(5)
_cod_database_code 7716450
_shelx_shelxl_version_number 2018/3
_chemical_oxdiff_formula 'C13 H20 F10 P Sb Te'
_shelx_space_group_comment
;
The symmetry employed for this shelxl refinement is uniquely defined
by the following loop, which should always be used as a source of
symmetry information in preference to the above space-group names.
They are only intended as comments.
;
_shelx_estimated_absorpt_t_max 0.825
_shelx_estimated_absorpt_t_min 0.613
_diffrn_oxdiff_digest_frames
;
01bd67bf1dc21c566e3a0ed3429d15be000129486b9
;
_reflns_odcompleteness_completeness 100.00
_reflns_odcompleteness_iscentric 1
_reflns_odcompleteness_theta 30.01
_olex2_refinement_description
;
1. Fixed Uiso
 At 1.2 times of:
  All C(H,H) groups
 At 1.5 times of:
  All C(H,H,H) groups
2.a Secondary CH2 refined with riding coordinates:
 C5(H5A,H5B)
2.b Idealised Me refined as rotating group:
 C7(H7A,H7B,H7C), C8(H8A,H8B,H8C), C9(H9A,H9B,H9C), C11(H11A,H11B,H11C),
 C12(H12A,H12B,H12C), C13(H13A,H13B,H13C)
;
_olex2_date_sample_data_collection 2021-09-22
_olex2_submission_special_instructions 'No special instructions were received'
_oxdiff_exptl_absorpt_empirical_details
;
Empirical correction (ABSPACK) includes:
- Absorption correction using spherical harmonics
- Frame scaling
- Detector area scaling
;
_oxdiff_exptl_absorpt_empirical_full_max 1.222
_oxdiff_exptl_absorpt_empirical_full_min 0.881

loop_
_space_group_symop_operation_xyz
'x, y, z'
'-x, -y, -z'

loop_
_atom_site_label
_atom_site_type_symbol
_atom_site_fract_x
_atom_site_fract_y
_atom_site_fract_z
_atom_site_U_iso_or_equiv
_atom_site_adp_type
_atom_site_occupancy
_atom_site_site_symmetry_order
_atom_site_calc_flag
_atom_site_refinement_flags_posn
_atom_site_refinement_flags_adp
_atom_site_refinement_flags_occupancy
_atom_site_disorder_assembly
_atom_site_disorder_group
Te1 Te 0.63205(2) 0.30764(2) 0.03179(2) 0.02126(4) Uani 1 1 d . . . . .
Sb1 Sb 0.73162(2) 0.56131(2) 0.23203(2) 0.01496(3) Uani 1 1 d . . . . .
P1 P 0.50837(6) 0.26315(4) 0.18836(4) 0.01516(8) Uani 1 1 d . . . . .
F1 F 1.09697(15) 0.62900(12) 0.41880(11) 0.0293(3) Uani 1 1 d . . . . .
F2 F 1.02380(15) 0.46093(11) 0.29139(11) 0.0282(3) Uani 1 1 d . . . . .
F3 F 1.06065(17) 0.59601(13) 0.11521(12) 0.0358(3) Uani 1 1 d . . . . .
F4 F 1.29163(16) 0.66494(14) 0.27376(14) 0.0403(3) Uani 1 1 d . . . . .
F5 F 1.11506(17) 0.76300(11) 0.23450(13) 0.0374(3) Uani 1 1 d . . . . .
F6 F 0.59505(16) 0.64777(12) 0.40974(12) 0.0333(3) Uani 1 1 d . . . . .
F7 F 0.85016(15) 0.64488(10) 0.51169(10) 0.0261(2) Uani 1 1 d . . . . .
F8 F 1.0128(2) 0.84939(12) 0.42297(15) 0.0494(4) Uani 1 1 d . . . . .
F9 F 0.7599(3) 0.84941(13) 0.32336(14) 0.0632(5) Uani 1 1 d . . . . .
F10 F 0.8446(2) 0.87666(12) 0.51642(13) 0.0449(4) Uani 1 1 d . . . . .
C1 C 1.0135(2) 0.57462(16) 0.30077(17) 0.0194(3) Uani 1 1 d . . . . .
C2 C 1.1225(3) 0.65029(19) 0.2300(2) 0.0262(4) Uani 1 1 d . . . . .
C3 C 0.7638(3) 0.67415(17) 0.40814(18) 0.0218(4) Uani 1 1 d . . . . .
C4 C 0.8463(3) 0.81422(18) 0.41972(19) 0.0295(5) Uani 1 1 d . . . . .
C5 C 0.6320(2) 0.39786(15) 0.30910(16) 0.0172(3) Uani 1 1 d . . . . .
H5A H 0.731474 0.384633 0.366835 0.021 Uiso 1 1 calc R . . . .
H5B H 0.554613 0.409827 0.352968 0.021 Uiso 1 1 calc R . . . .
C6 C 0.2736(2) 0.25155(17) 0.13758(18) 0.0209(4) Uani 1 1 d . . . . .
C7 C 0.2749(3) 0.38198(19) 0.1242(2) 0.0265(4) Uani 1 1 d . . . . .
H7A H 0.330958 0.436030 0.203419 0.040 Uiso 1 1 calc GR . . . .
H7B H 0.153536 0.377245 0.090091 0.040 Uiso 1 1 calc GR . . . .
H7C H 0.340959 0.415896 0.070651 0.040 Uiso 1 1 calc GR . . . .
C8 C 0.1811(3) 0.2045(2) 0.2291(2) 0.0319(5) Uani 1 1 d . . . . .
H8A H 0.161508 0.116649 0.228872 0.048 Uiso 1 1 calc GR . . . .
H8B H 0.067538 0.214418 0.207025 0.048 Uiso 1 1 calc GR . . . .
H8C H 0.255148 0.252496 0.309639 0.048 Uiso 1 1 calc GR . . . .
C9 C 0.1713(3) 0.1665(2) 0.0144(2) 0.0307(5) Uani 1 1 d . . . . .
H9A H 0.226591 0.200331 -0.044613 0.046 Uiso 1 1 calc GR . . . .
H9B H 0.049209 0.161509 -0.011361 0.046 Uiso 1 1 calc GR . . . .
H9C H 0.172702 0.083471 0.020388 0.046 Uiso 1 1 calc GR . . . .
C10 C 0.5410(2) 0.12772(16) 0.25499(18) 0.0209(4) Uani 1 1 d . . . . .
C11 C 0.5145(3) 0.12518(19) 0.37834(19) 0.0279(4) Uani 1 1 d . . . . .
H11A H 0.591689 0.204603 0.431928 0.042 Uiso 1 1 calc GR . . . .
H11B H 0.543403 0.057962 0.413296 0.042 Uiso 1 1 calc GR . . . .
H11C H 0.391383 0.111356 0.368451 0.042 Uiso 1 1 calc GR . . . .
C12 C 0.4159(3) 0.00601(17) 0.1682(2) 0.0292(4) Uani 1 1 d . . . . .
H12A H 0.294754 -0.009971 0.165697 0.044 Uiso 1 1 calc GR . . . .
H12B H 0.449293 -0.062365 0.195979 0.044 Uiso 1 1 calc GR . . . .
H12C H 0.423630 0.012631 0.087398 0.044 Uiso 1 1 calc GR . . . .
C13 C 0.7321(3) 0.14151(19) 0.2717(2) 0.0303(5) Uani 1 1 d . . . . .
H13A H 0.748707 0.137510 0.192953 0.045 Uiso 1 1 calc GR . . . .
H13B H 0.755711 0.074261 0.309971 0.045 Uiso 1 1 calc GR . . . .
H13C H 0.813368 0.221538 0.322694 0.045 Uiso 1 1 calc GR . . . .

loop_
_atom_site_aniso_label
_atom_site_aniso_U_11
_atom_site_aniso_U_22
_atom_site_aniso_U_33
_atom_site_aniso_U_23
_atom_site_aniso_U_13
_atom_site_aniso_U_12
Te1 0.02668(7) 0.01834(6) 0.02077(7) 0.00345(5) 0.01344(5) 0.00631(5)
Sb1 0.01558(6) 0.01277(5) 0.01594(6) 0.00437(4) 0.00336(4) 0.00588(4)
P1 0.0152(2) 0.01320(18) 0.0169(2) 0.00349(16) 0.00587(17) 0.00461(15)
F1 0.0219(6) 0.0381(7) 0.0210(6) 0.0032(5) -0.0013(5) 0.0103(5)
F2 0.0258(6) 0.0241(6) 0.0386(7) 0.0118(5) 0.0078(5) 0.0155(5)
F3 0.0333(7) 0.0512(8) 0.0294(7) 0.0131(6) 0.0173(6) 0.0169(6)
F4 0.0184(6) 0.0511(8) 0.0531(9) 0.0174(7) 0.0123(6) 0.0135(6)
F5 0.0344(7) 0.0251(6) 0.0598(9) 0.0208(6) 0.0235(7) 0.0110(5)
F6 0.0285(6) 0.0341(7) 0.0403(8) -0.0018(6) 0.0131(6) 0.0156(5)
F7 0.0336(6) 0.0239(6) 0.0191(6) 0.0054(4) 0.0058(5) 0.0111(5)
F8 0.0589(9) 0.0193(6) 0.0676(11) -0.0007(6) 0.0383(9) -0.0011(6)
F9 0.1169(15) 0.0292(7) 0.0431(9) 0.0123(7) 0.0085(10) 0.0411(9)
F10 0.0720(10) 0.0210(6) 0.0444(9) -0.0036(6) 0.0315(8) 0.0124(6)
C1 0.0183(8) 0.0179(8) 0.0210(9) 0.0051(7) 0.0036(7) 0.0078(7)
C2 0.0205(9) 0.0282(10) 0.0317(11) 0.0117(8) 0.0087(8) 0.0103(8)
C3 0.0257(9) 0.0174(8) 0.0223(9) 0.0030(7) 0.0065(8) 0.0094(7)
C4 0.0494(13) 0.0143(8) 0.0254(10) 0.0024(7) 0.0127(10) 0.0127(8)
C5 0.0193(8) 0.0150(7) 0.0164(8) 0.0047(6) 0.0055(7) 0.0053(6)
C6 0.0153(8) 0.0234(9) 0.0238(10) 0.0076(7) 0.0062(7) 0.0068(7)
C7 0.0212(9) 0.0270(10) 0.0335(11) 0.0095(8) 0.0065(8) 0.0133(8)
C8 0.0239(10) 0.0391(12) 0.0396(13) 0.0150(10) 0.0178(10) 0.0128(9)
C9 0.0212(9) 0.0269(10) 0.0314(12) 0.0052(8) -0.0012(8) 0.0022(8)
C10 0.0220(9) 0.0150(8) 0.0268(10) 0.0070(7) 0.0086(8) 0.0072(7)
C11 0.0328(11) 0.0255(9) 0.0267(11) 0.0117(8) 0.0102(9) 0.0109(8)
C12 0.0339(11) 0.0138(8) 0.0373(12) 0.0031(8) 0.0130(9) 0.0053(8)
C13 0.0255(10) 0.0235(9) 0.0476(14) 0.0149(9) 0.0130(10) 0.0139(8)

loop_
_atom_type_symbol
_atom_type_description
_atom_type_scat_dispersion_real
_atom_type_scat_dispersion_imag
_atom_type_scat_source
C C 0.0033 0.0016 'International Tables Vol C Tables 4.2.6.8 and 6.1.1.4'
H H 0.0000 0.0000 'International Tables Vol C Tables 4.2.6.8 and 6.1.1.4'
F F 0.0171 0.0103 'International Tables Vol C Tables 4.2.6.8 and 6.1.1.4'
P P 0.1023 0.0942 'International Tables Vol C Tables 4.2.6.8 and 6.1.1.4'
Sb Sb -0.5866 1.5461 'International Tables Vol C Tables 4.2.6.8 and 6.1.1.4'
Te Te -0.5308 1.6751 'International Tables Vol C Tables 4.2.6.8 and 6.1.1.4'

loop_
_exptl_crystal_face_index_h
_exptl_crystal_face_index_k
_exptl_crystal_face_index_l
_exptl_crystal_face_perp_dist
-8 2 15 0.0420
3 2 13 0.0445
2 -2 -16 0.0239
0 -5 2 0.0851
0 5 -2 0.0851
5 -2 -3 0.0688
-5 2 3 0.0688

loop_
_geom_angle_atom_site_label_1
_geom_angle_atom_site_label_2
_geom_angle_atom_site_label_3
_geom_angle
_geom_angle_site_symmetry_1
_geom_angle_site_symmetry_3
_geom_angle_publ_flag
C1 Sb1 C3 91.71(7) . . ?
C5 Sb1 C1 93.98(7) . . ?
C5 Sb1 C3 86.31(7) . . ?
C5 P1 Te1 105.89(6) . . ?
C5 P1 C6 106.60(9) . . ?
C5 P1 C10 105.90(8) . . ?
C6 P1 Te1 110.61(6) . . ?
C10 P1 Te1 113.01(6) . . ?
C10 P1 C6 114.16(8) . . ?
F1 C1 Sb1 113.03(12) . . ?
F1 C1 C2 106.83(15) . . ?
F2 C1 Sb1 111.72(11) . . ?
F2 C1 F1 106.33(14) . . ?
F2 C1 C2 107.09(15) . . ?
C2 C1 Sb1 111.47(12) . . ?
F3 C2 F4 107.97(17) . . ?
F3 C2 F5 108.08(17) . . ?
F3 C2 C1 110.82(16) . . ?
F4 C2 F5 107.80(16) . . ?
F4 C2 C1 112.24(16) . . ?
F5 C2 C1 109.80(17) . . ?
F6 C3 Sb1 105.20(12) . . ?
F6 C3 C4 106.14(16) . . ?
F7 C3 Sb1 116.60(12) . . ?
F7 C3 F6 105.50(15) . . ?
F7 C3 C4 106.83(16) . . ?
C4 C3 Sb1 115.61(13) . . ?
F8 C4 F9 107.06(19) . . ?
F8 C4 C3 110.61(17) . . ?
F9 C4 C3 109.58(18) . . ?
F10 C4 F8 107.70(18) . . ?
F10 C4 F9 107.73(18) . . ?
F10 C4 C3 113.89(17) . . ?
Sb1 C5 H5A 109.9 . . ?
Sb1 C5 H5B 109.9 . . ?
P1 C5 Sb1 109.11(8) . . ?
P1 C5 H5A 109.9 . . ?
P1 C5 H5B 109.9 . . ?
H5A C5 H5B 108.3 . . ?
C7 C6 P1 107.80(12) . . ?
C7 C6 C8 108.37(17) . . ?
C8 C6 P1 112.08(14) . . ?
C9 C6 P1 110.19(14) . . ?
C9 C6 C7 108.24(16) . . ?
C9 C6 C8 110.04(16) . . ?
C6 C7 H7A 109.5 . . ?
C6 C7 H7B 109.5 . . ?
C6 C7 H7C 109.5 . . ?
H7A C7 H7B 109.5 . . ?
H7A C7 H7C 109.5 . . ?
H7B C7 H7C 109.5 . . ?
C6 C8 H8A 109.5 . . ?
C6 C8 H8B 109.5 . . ?
C6 C8 H8C 109.5 . . ?
H8A C8 H8B 109.5 . . ?
H8A C8 H8C 109.5 . . ?
H8B C8 H8C 109.5 . . ?
C6 C9 H9A 109.5 . . ?
C6 C9 H9B 109.5 . . ?
C6 C9 H9C 109.5 . . ?
H9A C9 H9B 109.5 . . ?
H9A C9 H9C 109.5 . . ?
H9B C9 H9C 109.5 . . ?
C11 C10 P1 112.07(13) . . ?
C11 C10 C13 108.52(17) . . ?
C12 C10 P1 110.11(14) . . ?
C12 C10 C11 110.26(16) . . ?
C12 C10 C13 108.59(17) . . ?
C13 C10 P1 107.17(12) . . ?
C10 C11 H11A 109.5 . . ?
C10 C11 H11B 109.5 . . ?
C10 C11 H11C 109.5 . . ?
H11A C11 H11B 109.5 . . ?
H11A C11 H11C 109.5 . . ?
H11B C11 H11C 109.5 . . ?
C10 C12 H12A 109.5 . . ?
C10 C12 H12B 109.5 . . ?
C10 C12 H12C 109.5 . . ?
H12A C12 H12B 109.5 . . ?
H12A C12 H12C 109.5 . . ?
H12B C12 H12C 109.5 . . ?
C10 C13 H13A 109.5 . . ?
C10 C13 H13B 109.5 . . ?
C10 C13 H13C 109.5 . . ?
H13A C13 H13B 109.5 . . ?
H13A C13 H13C 109.5 . . ?
H13B C13 H13C 109.5 . . ?

loop_
_geom_bond_atom_site_label_1
_geom_bond_atom_site_label_2
_geom_bond_distance
_geom_bond_site_symmetry_2
_geom_bond_publ_flag
Te1 P1 2.3823(5) . ?
Sb1 C1 2.2587(18) . ?
Sb1 C3 2.2817(19) . ?
Sb1 C5 2.1762(16) . ?
P1 C5 1.8241(18) . ?
P1 C6 1.8778(19) . ?
P1 C10 1.8763(18) . ?
F1 C1 1.362(2) . ?
F2 C1 1.359(2) . ?
F3 C2 1.328(3) . ?
F4 C2 1.334(2) . ?
F5 C2 1.337(2) . ?
F6 C3 1.376(2) . ?
F7 C3 1.363(2) . ?
F8 C4 1.330(3) . ?
F9 C4 1.337(3) . ?
F10 C4 1.322(2) . ?
C1 C2 1.524(3) . ?
C3 C4 1.520(3) . ?
C5 H5A 0.9900 . ?
C5 H5B 0.9900 . ?
C6 C7 1.536(3) . ?
C6 C8 1.537(3) . ?
C6 C9 1.533(3) . ?
C7 H7A 0.9800 . ?
C7 H7B 0.9800 . ?
C7 H7C 0.9800 . ?
C8 H8A 0.9800 . ?
C8 H8B 0.9800 . ?
C8 H8C 0.9800 . ?
C9 H9A 0.9800 . ?
C9 H9B 0.9800 . ?
C9 H9C 0.9800 . ?
C10 C11 1.537(3) . ?
C10 C12 1.534(3) . ?
C10 C13 1.540(3) . ?
C11 H11A 0.9800 . ?
C11 H11B 0.9800 . ?
C11 H11C 0.9800 . ?
C12 H12A 0.9800 . ?
C12 H12B 0.9800 . ?
C12 H12C 0.9800 . ?
C13 H13A 0.9800 . ?
C13 H13B 0.9800 . ?
C13 H13C 0.9800 . ?

loop_
_geom_torsion_atom_site_label_1
_geom_torsion_atom_site_label_2
_geom_torsion_atom_site_label_3
_geom_torsion_atom_site_label_4
_geom_torsion
_geom_torsion_site_symmetry_1
_geom_torsion_site_symmetry_2
_geom_torsion_site_symmetry_3
_geom_torsion_site_symmetry_4
_geom_torsion_publ_flag
Te1 P1 C5 Sb1 27.68(9) . . . . ?
Te1 P1 C6 C7 -69.10(14) . . . . ?
Te1 P1 C6 C8 171.73(13) . . . . ?
Te1 P1 C6 C9 48.83(14) . . . . ?
Te1 P1 C10 C11 162.11(12) . . . . ?
Te1 P1 C10 C12 -74.77(14) . . . . ?
Te1 P1 C10 C13 43.16(15) . . . . ?
Sb1 C1 C2 F3 -62.72(18) . . . . ?
Sb1 C1 C2 F4 176.49(14) . . . . ?
Sb1 C1 C2 F5 56.60(19) . . . . ?
Sb1 C3 C4 F8 -65.8(2) . . . . ?
Sb1 C3 C4 F9 52.0(2) . . . . ?
Sb1 C3 C4 F10 172.72(15) . . . . ?
F1 C1 C2 F3 173.36(15) . . . . ?
F1 C1 C2 F4 52.6(2) . . . . ?
F1 C1 C2 F5 -67.32(19) . . . . ?
F2 C1 C2 F3 59.8(2) . . . . ?
F2 C1 C2 F4 -61.0(2) . . . . ?
F2 C1 C2 F5 179.08(15) . . . . ?
F6 C3 C4 F8 177.98(16) . . . . ?
F6 C3 C4 F9 -64.2(2) . . . . ?
F6 C3 C4 F10 56.5(2) . . . . ?
F7 C3 C4 F8 65.8(2) . . . . ?
F7 C3 C4 F9 -176.43(17) . . . . ?
F7 C3 C4 F10 -55.7(2) . . . . ?
C5 P1 C6 C7 45.57(15) . . . . ?
C5 P1 C6 C8 -73.60(16) . . . . ?
C5 P1 C6 C9 163.50(13) . . . . ?
C5 P1 C10 C11 46.62(15) . . . . ?
C5 P1 C10 C12 169.74(13) . . . . ?
C5 P1 C10 C13 -72.33(15) . . . . ?
C6 P1 C5 Sb1 -90.14(9) . . . . ?
C6 P1 C10 C11 -70.34(16) . . . . ?
C6 P1 C10 C12 52.78(16) . . . . ?
C6 P1 C10 C13 170.72(14) . . . . ?
C10 P1 C5 Sb1 147.92(8) . . . . ?
C10 P1 C6 C7 162.12(13) . . . . ?
C10 P1 C6 C8 42.95(17) . . . . ?
C10 P1 C6 C9 -79.95(15) . . . . ?

loop_
_exptl_oxdiff_crystal_face_indexfrac_h
_exptl_oxdiff_crystal_face_indexfrac_k
_exptl_oxdiff_crystal_face_indexfrac_l
_exptl_oxdiff_crystal_face_x
_exptl_oxdiff_crystal_face_y
_exptl_oxdiff_crystal_face_z
-7.8343 2.1263 15.2212 -0.6297 -0.0515 0.7752
2.8657 2.2356 12.9708 -0.9897 -0.0785 -0.1195
1.5515 -2.4864 -15.7204 0.9609 0.0769 -0.2660
-0.0108 -4.9909 2.0048 -0.0275 0.3114 0.1076
0.0108 4.9909 -2.0048 0.0275 -0.3114 -0.1076
4.9983 -2.0209 -3.0290 -0.0038 0.1038 -0.4061
-4.9983 2.0209 3.0290 0.0038 -0.1038 0.4061
